data_7212934
loop_
_publ_author_name
'Xiao, Jinchong'
'Divayana, Yoga'
'Zhang, Qichun'
'Doung, Hieu M.'
'Zhang, Hua'
'Boey, Freddy'
'Sun, Xiao Wei'
'Wudl, Fred'

_publ_section_title
;
 Synthesis, structure, and optoelectronic properties of a new twistacene
 1,2,3,4,6,13-hexaphenyl-7&#x2009;:&#x2009;8,11&#x2009;:&#x2009;12-bisbenzo-pentacene
;
_journal_issue 37
_journal_name_full 'Journal of Materials Chemistry'
_journal_page_first 8167
_journal_paper_doi 10.1039/c0jm01460e
_journal_volume 20
_journal_year 2010
_chemical_formula_moiety 'C64 H40, 2(C6 H3 Cl3)'
_chemical_formula_sum 'C76 H46 Cl6'
_chemical_formula_weight 1171.83
_chemical_name_systematic
;
?
;
_space_group_IT_number 14
_symmetry_cell_setting monoclinic
_symmetry_space_group_name_Hall '-P 2yn'
_symmetry_space_group_name_H-M 'P 1 21/n 1'
_atom_sites_solution_hydrogens geom
_atom_sites_solution_primary direct
_atom_sites_solution_secondary difmap
_audit_creation_method SHELXL-97
_cell_angle_alpha 90.00
_cell_angle_beta 91.2270(10)
_cell_angle_gamma 90.00
_cell_formula_units_Z 4
_cell_length_a 8.0402(4)
_cell_length_b 18.3260(9)
_cell_length_c 38.1833(18)
_cell_measurement_reflns_used 7483
_cell_measurement_temperature 150(2)
_cell_measurement_theta_max 25.25
_cell_measurement_theta_min 2.28
_cell_volume 5624.8(5)
_computing_cell_refinement 'Bruker SMART'
_computing_data_collection 'Bruker SMART'
_computing_data_reduction 'Bruker SAINT'
_computing_molecular_graphics 'Bruker SHELXTL'
_computing_publication_material 'Bruker SHELXTL'
_computing_structure_refinement 'SHELXL-97 (Sheldrick, 1997)'
_computing_structure_solution 'SHELXS-97 (Sheldrick, 1990)'
_diffrn_ambient_temperature 150(2)
_diffrn_measured_fraction_theta_full 0.978
_diffrn_measured_fraction_theta_max 0.978
_diffrn_measurement_device_type 'CCD area detector'
_diffrn_measurement_method 'phi and omega scans'
_diffrn_radiation_monochromator graphite
_diffrn_radiation_source 'fine-focus sealed tube'
_diffrn_radiation_type MoK\a
_diffrn_radiation_wavelength 0.71073
_diffrn_reflns_av_R_equivalents 0.0693
_diffrn_reflns_av_sigmaI/netI 0.0857
_diffrn_reflns_limit_h_max 10
_diffrn_reflns_limit_h_min -10
_diffrn_reflns_limit_k_max 24
_diffrn_reflns_limit_k_min -24
_diffrn_reflns_limit_l_max 50
_diffrn_reflns_limit_l_min -50
_diffrn_reflns_number 50371
_diffrn_reflns_theta_full 28.31
_diffrn_reflns_theta_max 28.31
_diffrn_reflns_theta_min 1.54
_diffrn_standards_decay_% 0
_exptl_absorpt_coefficient_mu 0.353
_exptl_absorpt_correction_T_max 0.9927
_exptl_absorpt_correction_T_min 0.9215
_exptl_absorpt_correction_type multi-scan
_exptl_absorpt_process_details 'Sadabs (Bruker)'
_exptl_crystal_colour yellow
_exptl_crystal_density_diffrn 1.384
_exptl_crystal_density_method 'not measured'
_exptl_crystal_description prism
_exptl_crystal_F_000 2416
_exptl_crystal_size_max 0.40
_exptl_crystal_size_mid 0.20
_exptl_crystal_size_min 0.20
_refine_diff_density_max 0.608
_refine_diff_density_min -0.870
_refine_diff_density_rms 0.058
_refine_ls_extinction_method none
_refine_ls_goodness_of_fit_ref 1.010
_refine_ls_hydrogen_treatment mixed
_refine_ls_matrix_type full
_refine_ls_number_parameters 776
_refine_ls_number_reflns 13704
_refine_ls_number_restraints 0
_refine_ls_restrained_S_all 1.010
_refine_ls_R_factor_all 0.1233
_refine_ls_R_factor_gt 0.0549
_refine_ls_shift/su_max 0.002
_refine_ls_shift/su_mean 0.000
_refine_ls_structure_factor_coef Fsqd
_refine_ls_weighting_details 'calc w=1/[\s^2^(Fo^2^)+(0.0422P)^2^+2.1794P] where P=(Fo^2^+2Fc^2^)/3'
_refine_ls_weighting_scheme calc
_refine_ls_wR_factor_gt 0.1019
_refine_ls_wR_factor_ref 0.1231
_reflns_number_gt 7775
_reflns_number_total 13704
_reflns_threshold_expression >2sigma(I)
_cod_data_source_file c0jm01460e.txt
_cod_data_source_block a
_cod_depositor_comments
;
The following automatic conversions were performed:

'_symmetry_cell_setting' value 'Monoclinic' changed to 'monoclinic'
according to /home/saulius/struct/CIF-dictionaries/cif_core.dic
dictionary named 'cif_core.dic' version 2.4.2 from 2011-04-26.

Automatic conversion script
Id: cif_fix_values 1891 2012-01-12 08:04:46Z andrius 
;
_cod_original_sg_symbol_H-M 'P 2(1)/n'
_cod_database_code 7212934

loop_
_symmetry_equiv_pos_as_xyz
'x, y, z'
'-x+1/2, y+1/2, -z+1/2'
'-x, -y, -z'
'x-1/2, -y-1/2, z-1/2'

loop_
_atom_site_label
_atom_site_type_symbol
_atom_site_fract_x
_atom_site_fract_y
_atom_site_fract_z
_atom_site_U_iso_or_equiv
_atom_site_adp_type
_atom_site_occupancy
_atom_site_symmetry_multiplicity
_atom_site_calc_flag
_atom_site_refinement_flags
_atom_site_disorder_assembly
_atom_site_disorder_group
C1 C -0.0090(3) 0.30691(11) 0.15220(6) 0.0211(5) Uani 1 1 d . . .
C2 C 0.0194(3) 0.32333(11) 0.18801(6) 0.0204(5) Uani 1 1 d . . .
C3 C -0.1147(3) 0.32004(12) 0.21054(6) 0.0239(5) Uani 1 1 d . . .
H3 H -0.0998 0.3348 0.2343 0.029 Uiso 1 1 calc R . .
C4 C -0.2700(3) 0.29548(12) 0.19880(6) 0.0267(5) Uani 1 1 d . . .
H4 H -0.3600 0.2942 0.2145 0.032 Uiso 1 1 calc R . .
C5 C -0.2944(3) 0.27307(12) 0.16483(7) 0.0289(6) Uani 1 1 d . . .
H5 H -0.3993 0.2539 0.1575 0.035 Uiso 1 1 calc R . .
C6 C -0.1660(3) 0.27831(12) 0.14082(6) 0.0254(5) Uani 1 1 d . . .
C7 C -0.1858(3) 0.25352(13) 0.10535(6) 0.0310(6) Uani 1 1 d . . .
H7 H -0.2893 0.2335 0.0977 0.037 Uiso 1 1 calc R . .
C8 C -0.0600(3) 0.25810(12) 0.08273(6) 0.0294(6) Uani 1 1 d . . .
H8 H -0.0746 0.2388 0.0598 0.035 Uiso 1 1 calc R . .
C9 C 0.0963(3) 0.29165(12) 0.09253(6) 0.0247(5) Uani 1 1 d . . .
C10 C 0.1203(3) 0.31777(11) 0.12722(6) 0.0217(5) Uani 1 1 d . . .
C11 C 0.2238(3) 0.29906(12) 0.06852(6) 0.0277(5) Uani 1 1 d . . .
H11 H 0.2076 0.2825 0.0451 0.033 Uiso 1 1 calc R . .
C12 C 0.3728(3) 0.33025(12) 0.07871(6) 0.0263(5) Uani 1 1 d . . .
H12 H 0.4608 0.3334 0.0626 0.032 Uiso 1 1 calc R . .
C13 C 0.3955(3) 0.35726(12) 0.11257(6) 0.0247(5) Uani 1 1 d . . .
H13 H 0.4993 0.3786 0.1191 0.030 Uiso 1 1 calc R . .
C14 C 0.2700(3) 0.35389(11) 0.13719(5) 0.0200(5) Uani 1 1 d . . .
C15 C 0.2944(3) 0.37945(11) 0.17390(5) 0.0200(5) Uani 1 1 d . . .
C16 C 0.4211(3) 0.42638(11) 0.18495(5) 0.0193(5) Uani 1 1 d . . .
C17 C 0.5098(3) 0.47484(11) 0.15977(5) 0.0200(5) Uani 1 1 d . . .
C18 C 0.6830(3) 0.47424(13) 0.15693(6) 0.0257(5) Uani 1 1 d . . .
H18 H 0.7476 0.4413 0.1708 0.031 Uiso 1 1 calc R . .
C19 C 0.7611(3) 0.52112(13) 0.13416(6) 0.0302(6) Uani 1 1 d . . .
H19 H 0.8788 0.5202 0.1325 0.036 Uiso 1 1 calc R . .
C20 C 0.6691(3) 0.56920(13) 0.11389(6) 0.0307(6) Uani 1 1 d . . .
H20 H 0.7234 0.6019 0.0985 0.037 Uiso 1 1 calc R . .
C21 C 0.4984(3) 0.56979(13) 0.11594(6) 0.0280(5) Uani 1 1 d . . .
H21 H 0.4348 0.6023 0.1016 0.034 Uiso 1 1 calc R . .
C22 C 0.4188(3) 0.52312(12) 0.13882(5) 0.0226(5) Uani 1 1 d . . .
H22 H 0.3010 0.5242 0.1402 0.027 Uiso 1 1 calc R . .
C23 C 0.4663(3) 0.43044(11) 0.22143(5) 0.0188(5) Uani 1 1 d . . .
C24 C 0.5968(3) 0.47479(11) 0.23404(5) 0.0196(5) Uani 1 1 d . . .
H24 H 0.6452 0.5088 0.2185 0.024 Uiso 1 1 calc R . .
C25 C 0.6583(3) 0.47107(11) 0.26841(5) 0.0190(5) Uani 1 1 d . . .
C26 C 0.7997(3) 0.51342(11) 0.28013(5) 0.0191(5) Uani 1 1 d . . .
C27 C 0.8856(3) 0.55939(12) 0.25368(6) 0.0213(5) Uani 1 1 d . . .
C28 C 0.8561(3) 0.63363(12) 0.25174(6) 0.0289(5) Uani 1 1 d . . .
H28 H 0.7837 0.6560 0.2679 0.035 Uiso 1 1 calc R . .
C29 C 0.9313(3) 0.67552(15) 0.22646(7) 0.0387(7) Uani 1 1 d . . .
H29 H 0.9094 0.7264 0.2252 0.046 Uiso 1 1 calc R . .
C30 C 1.0379(3) 0.64389(16) 0.20308(7) 0.0396(7) Uani 1 1 d . . .
H30 H 1.0900 0.6729 0.1859 0.048 Uiso 1 1 calc R . .
C31 C 1.0683(3) 0.57030(16) 0.20482(7) 0.0398(7) Uani 1 1 d . . .
H31 H 1.1424 0.5484 0.1889 0.048 Uiso 1 1 calc R . .
C32 C 0.9915(3) 0.52769(13) 0.22974(6) 0.0312(6) Uani 1 1 d . . .
H32 H 1.0114 0.4766 0.2305 0.037 Uiso 1 1 calc R . .
C33 C 0.8522(3) 0.51152(11) 0.31469(6) 0.0204(5) Uani 1 1 d . . .
C34 C 1.0049(3) 0.55253(12) 0.32636(6) 0.0215(5) Uani 1 1 d . . .
C35 C 0.9981(3) 0.60769(12) 0.35145(6) 0.0265(5) Uani 1 1 d . . .
H35 H 0.8942 0.6201 0.3612 0.032 Uiso 1 1 calc R . .
C36 C 1.1402(3) 0.64473(13) 0.36240(6) 0.0312(6) Uani 1 1 d . . .
H36 H 1.1330 0.6825 0.3794 0.037 Uiso 1 1 calc R . .
C37 C 1.2927(3) 0.62668(13) 0.34859(7) 0.0352(6) Uani 1 1 d . . .
H37 H 1.3905 0.6517 0.3562 0.042 Uiso 1 1 calc R . .
C38 C 1.3019(3) 0.57214(13) 0.32372(7) 0.0324(6) Uani 1 1 d . . .
H38 H 1.4063 0.5597 0.3142 0.039 Uiso 1 1 calc R . .
C39 C 1.1593(3) 0.53558(12) 0.31268(6) 0.0273(5) Uani 1 1 d . . .
H39 H 1.1670 0.4983 0.2955 0.033 Uiso 1 1 calc R . .
C40 C 0.7618(3) 0.46777(12) 0.33971(6) 0.0217(5) Uani 1 1 d . . .
C41 C 0.8059(3) 0.47523(12) 0.37780(6) 0.0236(5) Uani 1 1 d . . .
C42 C 0.7011(3) 0.51367(14) 0.39940(6) 0.0333(6) Uani 1 1 d . . .
H42 H 0.5979 0.5312 0.3902 0.040 Uiso 1 1 calc R . .
C43 C 0.7443(4) 0.52696(15) 0.43415(7) 0.0424(7) Uani 1 1 d . . .
H43 H 0.6715 0.5538 0.4486 0.051 Uiso 1 1 calc R . .
C44 C 0.8933(4) 0.50103(15) 0.44760(7) 0.0421(7) Uani 1 1 d . . .
H44 H 0.9234 0.5099 0.4714 0.051 Uiso 1 1 calc R . .
C45 C 0.9985(3) 0.46229(14) 0.42660(7) 0.0372(6) Uani 1 1 d . . .
H45 H 1.1010 0.4443 0.4359 0.045 Uiso 1 1 calc R . .
C46 C 0.9551(3) 0.44955(13) 0.39186(6) 0.0301(6) Uani 1 1 d . . .
H46 H 1.0286 0.4229 0.3775 0.036 Uiso 1 1 calc R . .
C47 C 0.6360(3) 0.42201(11) 0.32866(6) 0.0202(5) Uani 1 1 d . . .
C48 C 0.5523(3) 0.36952(12) 0.35274(5) 0.0207(5) Uani 1 1 d . . .
C49 C 0.6092(3) 0.29839(13) 0.35497(6) 0.0297(6) Uani 1 1 d . . .
H49 H 0.7050 0.2845 0.3424 0.036 Uiso 1 1 calc R . .
C50 C 0.5287(3) 0.24709(13) 0.37518(7) 0.0346(6) Uani 1 1 d . . .
H50 H 0.5700 0.1986 0.3764 0.041 Uiso 1 1 calc R . .
C51 C 0.3895(3) 0.26602(14) 0.39341(6) 0.0327(6) Uani 1 1 d . . .
H51 H 0.3341 0.2309 0.4072 0.039 Uiso 1 1 calc R . .
C52 C 0.3317(3) 0.33654(14) 0.39132(7) 0.0340(6) Uani 1 1 d . . .
H52 H 0.2353 0.3500 0.4038 0.041 Uiso 1 1 calc R . .
C53 C 0.4119(3) 0.38829(13) 0.37129(6) 0.0297(6) Uani 1 1 d . . .
H53 H 0.3707 0.4368 0.3703 0.036 Uiso 1 1 calc R . .
C54 C 0.5813(3) 0.42219(11) 0.29238(5) 0.0190(5) Uani 1 1 d . . .
C55 C 0.4498(3) 0.37875(11) 0.28027(6) 0.0202(5) Uani 1 1 d . . .
H55 H 0.4011 0.3452 0.2960 0.024 Uiso 1 1 calc R . .
C56 C 0.3864(3) 0.38252(11) 0.24584(5) 0.0190(5) Uani 1 1 d . . .
C57 C 0.2413(3) 0.34289(11) 0.23464(6) 0.0197(5) Uani 1 1 d . . .
C58 C 0.1869(3) 0.34751(11) 0.19988(6) 0.0191(5) Uani 1 1 d . . .
C59 C 0.1586(3) 0.29280(12) 0.25999(6) 0.0222(5) Uani 1 1 d . . .
C60 C 0.1000(3) 0.31638(14) 0.29203(6) 0.0314(6) Uani 1 1 d . . .
H60 H 0.1104 0.3663 0.2984 0.038 Uiso 1 1 calc R . .
C61 C 0.0263(3) 0.26772(18) 0.31475(7) 0.0446(7) Uani 1 1 d . . .
H61 H -0.0104 0.2841 0.3369 0.053 Uiso 1 1 calc R . .
C62 C 0.0063(3) 0.19569(18) 0.30535(8) 0.0484(8) Uani 1 1 d . . .
H62 H -0.0476 0.1628 0.3206 0.058 Uiso 1 1 calc R . .
C63 C 0.0644(3) 0.17143(15) 0.27373(8) 0.0437(7) Uani 1 1 d . . .
H63 H 0.0516 0.1216 0.2674 0.052 Uiso 1 1 calc R . .
C64 C 0.1415(3) 0.21942(13) 0.25117(7) 0.0295(6) Uani 1 1 d . . .
H64 H 0.1828 0.2021 0.2296 0.035 Uiso 1 1 calc R . .
Cl1 Cl 0.07762(8) 0.56762(4) 0.073923(17) 0.04314(18) Uani 1 1 d . . .
Cl2 Cl 0.38100(10) 0.39273(4) -0.017688(18) 0.04666(19) Uani 1 1 d . . .
Cl3 Cl 0.04966(10) 0.69021(4) 0.016199(18) 0.0539(2) Uani 1 1 d . . .
C65 C 0.1546(3) 0.55338(14) 0.03259(6) 0.0304(6) Uani 1 1 d . . .
C66 C 0.2273(3) 0.48717(14) 0.02507(6) 0.0320(6) Uani 1 1 d . . .
H66 H 0.2348 0.4500 0.0424 0.038 Uiso 1 1 calc R . .
C67 C 0.2893(3) 0.47576(13) -0.00803(6) 0.0321(6) Uani 1 1 d . . .
C68 C 0.2778(3) 0.52872(14) -0.03360(6) 0.0350(6) Uani 1 1 d . . .
H68 H 0.3207 0.5201 -0.0562 0.042 Uiso 1 1 calc R . .
C69 C 0.2031(3) 0.59459(14) -0.02593(6) 0.0372(6) Uani 1 1 d . . .
H69 H 0.1935 0.6312 -0.0435 0.045 Uiso 1 1 calc R . .
C70 C 0.1422(3) 0.60745(14) 0.00715(6) 0.0323(6) Uani 1 1 d . . .
Cl4 Cl 0.55569(11) 0.75705(5) 0.07443(3) 0.0853(3) Uani 1 1 d . A .
Cl5 Cl 1.06100(15) 0.90443(6) 0.01979(3) 0.0948(4) Uani 1 1 d . A .
Cl6 Cl 0.38533(19) 0.78196(10) -0.00527(6) 0.0791(7) Uani 0.522(2) 1 d P A 1
Cl7 Cl 0.8115(2) 0.90550(9) -0.05223(4) 0.0537(6) Uani 0.478(2) 1 d P A 2
C71 C 0.6417(5) 0.80271(18) 0.03909(10) 0.0677(11) Uani 1 1 d . . .
C72 C 0.7975(4) 0.83198(17) 0.04327(8) 0.0548(9) Uani 1 1 d . A .
H72 H 0.8582 0.8277 0.0648 0.066 Uiso 1 1 calc R . .
C73 C 0.8626(5) 0.86775(19) 0.01512(9) 0.0649(10) Uani 1 1 d . . .
C74 C 0.8142(10) 0.8857(4) -0.0178(2) 0.0424(19) Uani 0.522(2) 1 d P A 1
H74 H 0.8755 0.9135 -0.0341 0.051 Uiso 0.522(2) 1 calc PR A 1
C75 C 0.6582(12) 0.8559(5) -0.0232(3) 0.049(3) Uani 0.522(2) 1 d P A 1
H75 H 0.6031 0.8614 -0.0453 0.058 Uiso 0.522(2) 1 calc PR A 1
C76 C 0.5815(16) 0.8182(5) 0.0032(3) 0.047(3) Uani 0.522(2) 1 d P A 1
C74' C 0.7353(12) 0.8636(5) -0.0152(2) 0.034(2) Uani 0.478(2) 1 d P A 2
C75' C 0.579(2) 0.8341(7) -0.0154(3) 0.047(3) Uani 0.478(2) 1 d P A 2
H75' H 0.5113 0.8374 -0.0360 0.056 Uiso 0.478(2) 1 calc PR A 2
C76' C 0.5175(10) 0.7999(5) 0.0134(3) 0.044(2) Uani 0.478(2) 1 d P A 2
H76' H 0.4106 0.7785 0.0154 0.053 Uiso 0.478(2) 1 calc PR A 2

loop_
_atom_site_aniso_label
_atom_site_aniso_U_11
_atom_site_aniso_U_22
_atom_site_aniso_U_33
_atom_site_aniso_U_23
_atom_site_aniso_U_13
_atom_site_aniso_U_12
C1 0.0220(12) 0.0165(11) 0.0247(12) 0.0007(9) -0.0028(10) 0.0021(9)
C2 0.0182(12) 0.0164(11) 0.0265(12) 0.0025(9) -0.0005(9) 0.0005(9)
C3 0.0239(12) 0.0199(12) 0.0277(13) 0.0026(10) -0.0011(10) 0.0000(10)
C4 0.0239(13) 0.0216(12) 0.0346(14) 0.0058(10) 0.0012(11) 0.0010(10)
C5 0.0211(13) 0.0238(13) 0.0415(15) 0.0044(11) -0.0076(11) -0.0028(10)
C6 0.0246(13) 0.0190(12) 0.0325(14) 0.0034(10) -0.0077(11) 0.0007(9)
C7 0.0285(14) 0.0266(13) 0.0374(15) 0.0028(11) -0.0116(11) -0.0047(11)
C8 0.0363(15) 0.0261(13) 0.0252(13) -0.0012(10) -0.0103(11) -0.0017(11)
C9 0.0313(14) 0.0189(12) 0.0236(12) 0.0010(9) -0.0068(10) 0.0021(10)
C10 0.0267(13) 0.0145(11) 0.0238(12) 0.0012(9) -0.0043(10) 0.0039(9)
C11 0.0400(15) 0.0247(13) 0.0182(12) -0.0030(10) -0.0047(11) 0.0030(11)
C12 0.0331(14) 0.0254(12) 0.0203(12) -0.0003(10) 0.0014(10) 0.0023(11)
C13 0.0262(13) 0.0235(12) 0.0241(13) 0.0015(10) -0.0022(10) 0.0001(10)
C14 0.0241(12) 0.0176(11) 0.0181(11) 0.0014(9) -0.0018(9) 0.0006(9)
C15 0.0222(12) 0.0192(11) 0.0186(11) 0.0034(9) -0.0004(9) 0.0025(9)
C16 0.0184(11) 0.0207(11) 0.0187(11) 0.0004(9) 0.0018(9) -0.0001(9)
C17 0.0236(12) 0.0205(11) 0.0159(11) -0.0010(9) 0.0020(9) -0.0033(9)
C18 0.0279(13) 0.0289(13) 0.0202(12) -0.0004(10) -0.0001(10) -0.0025(10)
C19 0.0275(13) 0.0402(15) 0.0231(13) -0.0005(11) 0.0041(10) -0.0083(11)
C20 0.0376(15) 0.0327(14) 0.0221(13) 0.0016(11) 0.0051(11) -0.0113(12)
C21 0.0369(15) 0.0257(13) 0.0214(12) 0.0035(10) -0.0002(10) -0.0004(11)
C22 0.0245(12) 0.0236(12) 0.0198(12) 0.0014(9) 0.0021(10) -0.0010(10)
C23 0.0175(11) 0.0175(11) 0.0214(11) -0.0010(9) 0.0027(9) -0.0006(9)
C24 0.0220(12) 0.0179(11) 0.0191(11) 0.0000(9) 0.0050(9) -0.0009(9)
C25 0.0211(12) 0.0175(11) 0.0185(11) -0.0023(9) 0.0040(9) 0.0019(9)
C26 0.0187(12) 0.0172(11) 0.0215(12) -0.0025(9) 0.0019(9) -0.0006(9)
C27 0.0187(11) 0.0246(12) 0.0203(12) -0.0007(9) -0.0033(9) -0.0047(9)
C28 0.0294(13) 0.0261(13) 0.0313(14) 0.0012(11) 0.0037(11) -0.0020(10)
C29 0.0406(16) 0.0305(14) 0.0449(17) 0.0115(12) -0.0006(13) -0.0070(12)
C30 0.0334(15) 0.0522(18) 0.0332(15) 0.0174(13) -0.0009(12) -0.0172(13)
C31 0.0320(15) 0.0580(19) 0.0300(15) 0.0000(13) 0.0111(12) -0.0074(13)
C32 0.0326(14) 0.0281(13) 0.0329(14) -0.0023(11) 0.0043(11) -0.0003(11)
C33 0.0218(12) 0.0166(11) 0.0228(12) -0.0028(9) 0.0011(9) -0.0006(9)
C34 0.0227(12) 0.0196(12) 0.0222(12) 0.0039(9) -0.0023(9) -0.0026(9)
C35 0.0286(13) 0.0238(12) 0.0269(13) -0.0007(10) -0.0016(10) 0.0003(10)
C36 0.0356(15) 0.0212(13) 0.0362(15) -0.0034(11) -0.0082(12) -0.0020(11)
C37 0.0296(14) 0.0263(14) 0.0489(17) 0.0038(12) -0.0143(12) -0.0070(11)
C38 0.0232(13) 0.0256(13) 0.0483(16) 0.0023(12) -0.0018(11) -0.0026(10)
C39 0.0287(13) 0.0227(12) 0.0304(13) 0.0006(10) 0.0000(11) -0.0002(10)
C40 0.0231(12) 0.0205(12) 0.0215(12) -0.0013(9) -0.0008(9) 0.0018(9)
C41 0.0259(13) 0.0223(12) 0.0226(12) 0.0022(10) -0.0016(10) -0.0050(10)
C42 0.0316(14) 0.0398(15) 0.0286(14) -0.0033(12) 0.0014(11) -0.0014(12)
C43 0.0505(18) 0.0496(17) 0.0273(15) -0.0096(13) 0.0065(13) -0.0078(14)
C44 0.062(2) 0.0401(16) 0.0235(14) 0.0009(12) -0.0095(13) -0.0180(14)
C45 0.0427(16) 0.0363(15) 0.0320(15) 0.0070(12) -0.0149(12) -0.0064(12)
C46 0.0318(14) 0.0269(13) 0.0314(14) 0.0018(11) -0.0056(11) -0.0018(11)
C47 0.0202(12) 0.0199(11) 0.0207(12) 0.0003(9) 0.0015(9) 0.0024(9)
C48 0.0210(12) 0.0248(12) 0.0163(11) 0.0021(9) -0.0041(9) -0.0039(9)
C49 0.0305(14) 0.0288(14) 0.0302(14) 0.0017(11) 0.0060(11) 0.0033(11)
C50 0.0416(16) 0.0233(13) 0.0388(15) 0.0072(11) 0.0008(12) 0.0013(11)
C51 0.0316(14) 0.0380(15) 0.0285(14) 0.0128(11) -0.0020(11) -0.0088(12)
C52 0.0259(14) 0.0433(16) 0.0332(14) 0.0085(12) 0.0084(11) -0.0003(12)
C53 0.0299(14) 0.0291(14) 0.0304(14) 0.0071(11) 0.0047(11) 0.0036(11)
C54 0.0189(11) 0.0167(11) 0.0215(12) -0.0012(9) 0.0022(9) 0.0020(9)
C55 0.0209(12) 0.0186(11) 0.0211(12) 0.0013(9) 0.0033(9) -0.0018(9)
C56 0.0194(11) 0.0185(11) 0.0191(11) -0.0007(9) 0.0014(9) 0.0013(9)
C57 0.0215(12) 0.0172(11) 0.0204(12) -0.0005(9) 0.0042(9) -0.0012(9)
C58 0.0205(12) 0.0160(11) 0.0209(12) -0.0010(9) 0.0006(9) 0.0000(9)
C59 0.0164(12) 0.0280(13) 0.0220(12) 0.0052(10) -0.0023(9) -0.0055(9)
C60 0.0260(13) 0.0418(15) 0.0263(13) 0.0015(11) 0.0011(11) -0.0068(11)
C61 0.0279(15) 0.078(2) 0.0274(15) 0.0134(14) 0.0025(12) -0.0146(15)
C62 0.0296(16) 0.065(2) 0.0501(19) 0.0342(16) -0.0056(14) -0.0165(14)
C63 0.0340(16) 0.0327(15) 0.064(2) 0.0221(14) -0.0101(14) -0.0086(12)
C64 0.0238(13) 0.0272(13) 0.0372(15) 0.0049(11) -0.0047(11) -0.0033(10)
Cl1 0.0433(4) 0.0588(4) 0.0275(3) -0.0017(3) 0.0069(3) 0.0041(3)
Cl2 0.0667(5) 0.0320(4) 0.0413(4) -0.0048(3) 0.0015(3) 0.0109(3)
Cl3 0.0793(6) 0.0456(4) 0.0365(4) -0.0061(3) -0.0049(4) 0.0281(4)
C65 0.0300(14) 0.0373(15) 0.0237(13) -0.0003(11) -0.0006(10) -0.0019(11)
C66 0.0378(15) 0.0316(14) 0.0265(14) 0.0037(11) 0.0004(11) -0.0028(11)
C67 0.0370(15) 0.0280(14) 0.0312(14) -0.0040(11) -0.0037(11) 0.0026(11)
C68 0.0450(16) 0.0358(15) 0.0241(13) -0.0044(11) 0.0034(12) 0.0007(12)
C69 0.0527(17) 0.0332(15) 0.0256(14) 0.0030(11) -0.0014(12) 0.0039(13)
C70 0.0346(14) 0.0324(14) 0.0298(14) -0.0035(11) -0.0039(11) 0.0058(11)
Cl4 0.0590(6) 0.0506(5) 0.1462(10) -0.0332(6) 0.0021(6) 0.0100(4)
Cl5 0.1176(9) 0.1062(8) 0.0616(6) 0.0376(6) 0.0303(6) 0.0372(7)
Cl6 0.0371(9) 0.0684(12) 0.1308(18) -0.0381(11) -0.0188(10) 0.0005(8)
Cl7 0.0710(12) 0.0571(11) 0.0328(9) 0.0069(7) -0.0022(8) 0.0146(8)
C71 0.079(3) 0.045(2) 0.079(3) -0.0273(18) -0.024(2) 0.0327(19)
C72 0.069(2) 0.0481(19) 0.046(2) -0.0105(16) -0.0113(17) 0.0290(17)
C73 0.084(3) 0.064(2) 0.046(2) -0.0051(17) -0.0082(18) 0.043(2)
C74 0.046(5) 0.035(4) 0.047(4) -0.003(3) -0.006(4) 0.004(3)
C75 0.041(8) 0.042(5) 0.062(7) -0.025(4) -0.022(5) 0.014(5)
C76 0.024(5) 0.035(6) 0.081(9) -0.029(6) 0.007(7) 0.001(4)
C74' 0.035(7) 0.031(5) 0.036(5) 0.000(4) -0.002(5) 0.001(5)
C75' 0.039(6) 0.049(7) 0.052(7) -0.016(6) -0.008(7) 0.004(5)
C76' 0.024(5) 0.037(5) 0.071(6) -0.012(4) 0.004(4) 0.003(3)

loop_
_atom_type_symbol
_atom_type_description
_atom_type_scat_dispersion_real
_atom_type_scat_dispersion_imag
_atom_type_scat_source
C C 0.0033 0.0016 'International Tables Vol C Tables 4.2.6.8 and 6.1.1.4'
H H 0.0000 0.0000 'International Tables Vol C Tables 4.2.6.8 and 6.1.1.4'
Cl Cl 0.1484 0.1585 'International Tables Vol C Tables 4.2.6.8 and 6.1.1.4'

loop_
_geom_angle_atom_site_label_1
_geom_angle_atom_site_label_2
_geom_angle_atom_site_label_3
_geom_angle
C2 C1 C6 119.8(2)
C2 C1 C10 120.47(19)
C6 C1 C10 119.7(2)
C3 C2 C1 118.4(2)
C3 C2 C58 122.3(2)
C1 C2 C58 119.17(19)
C4 C3 C2 121.0(2)
C4 C3 H3 119.5
C2 C3 H3 119.5
C5 C4 C3 120.7(2)
C5 C4 H4 119.6
C3 C4 H4 119.6
C4 C5 C6 120.4(2)
C4 C5 H5 119.8
C6 C5 H5 119.8
C5 C6 C1 119.1(2)
C5 C6 C7 121.9(2)
C1 C6 C7 118.9(2)
C8 C7 C6 121.1(2)
C8 C7 H7 119.4
C6 C7 H7 119.4
C7 C8 C9 121.5(2)
C7 C8 H8 119.2
C9 C8 H8 119.2
C11 C9 C10 119.6(2)
C11 C9 C8 121.3(2)
C10 C9 C8 119.2(2)
C9 C10 C14 120.4(2)
C9 C10 C1 119.1(2)
C14 C10 C1 120.5(2)
C12 C11 C9 120.1(2)
C12 C11 H11 119.9
C9 C11 H11 119.9
C11 C12 C13 120.4(2)
C11 C12 H12 119.8
C13 C12 H12 119.8
C12 C13 C14 121.9(2)
C12 C13 H13 119.1
C14 C13 H13 119.1
C13 C14 C10 117.5(2)
C13 C14 C15 122.6(2)
C10 C14 C15 119.62(19)
C16 C15 C58 118.95(19)
C16 C15 C14 124.18(19)
C58 C15 C14 116.63(18)
C15 C16 C23 119.68(19)
C15 C16 C17 121.76(19)
C23 C16 C17 118.54(18)
C22 C17 C18 118.2(2)
C22 C17 C16 119.59(19)
C18 C17 C16 122.20(19)
C19 C18 C17 120.7(2)
C19 C18 H18 119.7
C17 C18 H18 119.7
C20 C19 C18 120.3(2)
C20 C19 H19 119.8
C18 C19 H19 119.8
C21 C20 C19 119.8(2)
C21 C20 H20 120.1
C19 C20 H20 120.1
C20 C21 C22 120.3(2)
C20 C21 H21 119.9
C22 C21 H21 119.9
C21 C22 C17 120.7(2)
C21 C22 H22 119.7
C17 C22 H22 119.7
C24 C23 C16 122.35(19)
C24 C23 C56 118.09(19)
C16 C23 C56 119.30(19)
C25 C24 C23 122.8(2)
C25 C24 H24 118.6
C23 C24 H24 118.6
C24 C25 C54 118.88(19)
C24 C25 C26 121.87(19)
C54 C25 C26 119.23(19)
C33 C26 C25 120.49(19)
C33 C26 C27 121.69(19)
C25 C26 C27 117.82(18)
C28 C27 C32 118.9(2)
C28 C27 C26 120.6(2)
C32 C27 C26 120.5(2)
C27 C28 C29 120.5(2)
C27 C28 H28 119.8
C29 C28 H28 119.8
C30 C29 C28 120.4(2)
C30 C29 H29 119.8
C28 C29 H29 119.8
C31 C30 C29 119.6(2)
C31 C30 H30 120.2
C29 C30 H30 120.2
C30 C31 C32 120.4(2)
C30 C31 H31 119.8
C32 C31 H31 119.8
C31 C32 C27 120.3(2)
C31 C32 H32 119.9
C27 C32 H32 119.9
C26 C33 C40 119.79(19)
C26 C33 C34 120.25(19)
C40 C33 C34 119.94(19)
C39 C34 C35 117.9(2)
C39 C34 C33 120.5(2)
C35 C34 C33 121.6(2)
C36 C35 C34 121.2(2)
C36 C35 H35 119.4
C34 C35 H35 119.4
C37 C36 C35 119.9(2)
C37 C36 H36 120.0
C35 C36 H36 120.0
C38 C37 C36 119.7(2)
C38 C37 H37 120.2
C36 C37 H37 120.2
C37 C38 C39 120.2(2)
C37 C38 H38 119.9
C39 C38 H38 119.9
C38 C39 C34 121.1(2)
C38 C39 H39 119.5
C34 C39 H39 119.5
C47 C40 C33 120.67(19)
C47 C40 C41 120.8(2)
C33 C40 C41 118.49(19)
C42 C41 C46 118.4(2)
C42 C41 C40 119.4(2)
C46 C41 C40 122.1(2)
C41 C42 C43 121.1(2)
C41 C42 H42 119.4
C43 C42 H42 119.4
C44 C43 C42 119.6(3)
C44 C43 H43 120.2
C42 C43 H43 120.2
C45 C44 C43 120.1(2)
C45 C44 H44 120.0
C43 C44 H44 120.0
C44 C45 C46 120.0(2)
C44 C45 H45 120.0
C46 C45 H45 120.0
C45 C46 C41 120.8(2)
C45 C46 H46 119.6
C41 C46 H46 119.6
C40 C47 C54 120.02(19)
C40 C47 C48 122.71(19)
C54 C47 C48 117.26(18)
C49 C48 C53 118.2(2)
C49 C48 C47 119.3(2)
C53 C48 C47 122.3(2)
C48 C49 C50 121.1(2)
C48 C49 H49 119.5
C50 C49 H49 119.5
C51 C50 C49 120.4(2)
C51 C50 H50 119.8
C49 C50 H50 119.8
C50 C51 C52 119.1(2)
C50 C51 H51 120.5
C52 C51 H51 120.5
C51 C52 C53 120.9(2)
C51 C52 H52 119.5
C53 C52 H52 119.5
C52 C53 C48 120.3(2)
C52 C53 H53 119.8
C48 C53 H53 119.8
C55 C54 C25 118.73(19)
C55 C54 C47 121.99(19)
C25 C54 C47 119.20(19)
C54 C55 C56 122.7(2)
C54 C55 H55 118.6
C56 C55 H55 118.6
C55 C56 C57 122.20(19)
C55 C56 C23 118.58(19)
C57 C56 C23 119.16(19)
C58 C57 C56 119.44(19)
C58 C57 C59 121.23(19)
C56 C57 C59 119.16(19)
C57 C58 C15 119.78(19)
C57 C58 C2 122.64(19)
C15 C58 C2 117.55(19)
C60 C59 C64 118.7(2)
C60 C59 C57 122.8(2)
C64 C59 C57 118.6(2)
C61 C60 C59 120.6(2)
C61 C60 H60 119.7
C59 C60 H60 119.7
C62 C61 C60 120.2(3)
C62 C61 H61 119.9
C60 C61 H61 119.9
C61 C62 C63 119.9(2)
C61 C62 H62 120.1
C63 C62 H62 120.1
C62 C63 C64 120.3(3)
C62 C63 H63 119.9
C64 C63 H63 119.9
C63 C64 C59 120.4(2)
C63 C64 H64 119.8
C59 C64 H64 119.8
C66 C65 C70 120.4(2)
C66 C65 Cl1 119.00(19)
C70 C65 Cl1 120.61(19)
C65 C66 C67 119.0(2)
C65 C66 H66 120.5
C67 C66 H66 120.5
C68 C67 C66 121.4(2)
C68 C67 Cl2 119.30(19)
C66 C67 Cl2 119.32(19)
C67 C68 C69 119.2(2)
C67 C68 H68 120.4
C69 C68 H68 120.4
C68 C69 C70 120.4(2)
C68 C69 H69 119.8
C70 C69 H69 119.8
C69 C70 C65 119.7(2)
C69 C70 Cl3 119.6(2)
C65 C70 Cl3 120.72(19)
C72 C71 C76' 137.8(5)
C72 C71 C76 108.3(6)
C72 C71 Cl4 118.4(3)
C76' C71 Cl4 103.8(5)
C76 C71 Cl4 133.3(6)
C71 C72 C73 117.3(3)
C71 C72 H72 121.3
C73 C72 H72 121.3
C74 C73 C72 137.7(5)
C72 C73 C74' 108.0(5)
C74 C73 Cl5 104.3(4)
C72 C73 Cl5 118.0(3)
C74' C73 Cl5 134.0(5)
C73 C74 C75 106.5(8)
C73 C74 H74 126.7
C75 C74 H74 126.7
C76 C75 C74 120.7(9)
C76 C75 H75 119.7
C74 C75 H75 119.7
C75 C76 C71 129.4(9)
C75 C76 Cl6 118.4(9)
C71 C76 Cl6 112.2(8)
C75' C74' C73 128.4(8)
C75' C74' Cl7 120.9(8)
C73 C74' Cl7 110.7(6)
C76' C75' C74' 121.7(10)
C76' C75' H75' 119.1
C74' C75' H75' 119.1
C75' C76' C71 106.6(8)
C75' C76' H76' 126.7
C71 C76' H76' 126.7

loop_
_geom_bond_atom_site_label_1
_geom_bond_atom_site_label_2
_geom_bond_distance
C1 C2 1.414(3)
C1 C6 1.426(3)
C1 C10 1.439(3)
C2 C3 1.395(3)
C2 C58 1.479(3)
C3 C4 1.393(3)
C3 H3 0.9500
C4 C5 1.371(3)
C4 H4 0.9500
C5 C6 1.399(3)
C5 H5 0.9500
C6 C7 1.434(3)
C7 C8 1.346(3)
C7 H7 0.9500
C8 C9 1.441(3)
C8 H8 0.9500
C9 C11 1.397(3)
C9 C10 1.418(3)
C10 C14 1.419(3)
C11 C12 1.376(3)
C11 H11 0.9500
C12 C13 1.393(3)
C12 H12 0.9500
C13 C14 1.395(3)
C13 H13 0.9500
C14 C15 1.487(3)
C15 C16 1.392(3)
C15 C58 1.453(3)
C16 C23 1.434(3)
C16 C17 1.501(3)
C17 C22 1.390(3)
C17 C18 1.399(3)
C18 C19 1.383(3)
C18 H18 0.9500
C19 C20 1.378(3)
C19 H19 0.9500
C20 C21 1.377(3)
C20 H20 0.9500
C21 C22 1.388(3)
C21 H21 0.9500
C22 H22 0.9500
C23 C24 1.404(3)
C23 C56 1.442(3)
C24 C25 1.394(3)
C24 H24 0.9500
C25 C54 1.431(3)
C25 C26 1.440(3)
C26 C33 1.377(3)
C26 C27 1.495(3)
C27 C28 1.383(3)
C27 C32 1.390(3)
C28 C29 1.383(3)
C28 H28 0.9500
C29 C30 1.378(4)
C29 H29 0.9500
C30 C31 1.372(4)
C30 H30 0.9500
C31 C32 1.386(3)
C31 H31 0.9500
C32 H32 0.9500
C33 C40 1.454(3)
C33 C34 1.500(3)
C34 C39 1.392(3)
C34 C35 1.394(3)
C35 C36 1.386(3)
C35 H35 0.9500
C36 C37 1.385(3)
C36 H36 0.9500
C37 C38 1.382(3)
C37 H37 0.9500
C38 C39 1.386(3)
C38 H38 0.9500
C39 H39 0.9500
C40 C47 1.373(3)
C40 C41 1.496(3)
C41 C42 1.384(3)
C41 C46 1.386(3)
C42 C43 1.386(3)
C42 H42 0.9500
C43 C44 1.378(4)
C43 H43 0.9500
C44 C45 1.375(4)
C44 H44 0.9500
C45 C46 1.384(3)
C45 H45 0.9500
C46 H46 0.9500
C47 C54 1.444(3)
C47 C48 1.500(3)
C48 C49 1.383(3)
C48 C53 1.389(3)
C49 C50 1.385(3)
C49 H49 0.9500
C50 C51 1.375(3)
C50 H50 0.9500
C51 C52 1.375(3)
C51 H51 0.9500
C52 C53 1.386(3)
C52 H52 0.9500
C53 H53 0.9500
C54 C55 1.395(3)
C55 C56 1.402(3)
C55 H55 0.9500
C56 C57 1.432(3)
C57 C58 1.391(3)
C57 C59 1.500(3)
C59 C60 1.389(3)
C59 C64 1.392(3)
C60 C61 1.386(3)
C60 H60 0.9500
C61 C62 1.377(4)
C61 H61 0.9500
C62 C63 1.378(4)
C62 H62 0.9500
C63 C64 1.387(3)
C63 H63 0.9500
C64 H64 0.9500
Cl1 C65 1.727(2)
Cl2 C67 1.734(2)
Cl3 C70 1.728(3)
C65 C66 1.380(3)
C65 C70 1.390(3)
C66 C67 1.384(3)
C66 H66 0.9500
C67 C68 1.378(3)
C68 C69 1.382(3)
C68 H68 0.9500
C69 C70 1.385(3)
C69 H69 0.9500
Cl4 C71 1.743(4)
Cl5 C73 1.737(4)
Cl6 C76 1.735(13)
Cl7 C74' 1.732(10)
C71 C72 1.369(5)
C71 C76' 1.385(11)
C71 C76 1.473(13)
C72 C73 1.372(5)
C72 H72 0.9500
C73 C74 1.350(8)
C73 C74' 1.531(10)
C74 C75 1.380(10)
C74 H74 0.9500
C75 C76 1.376(17)
C75 H75 0.9500
C74' C75' 1.369(18)
C75' C76' 1.367(14)
C75' H75' 0.9500
C76' H76' 0.9500

loop_
_geom_torsion_atom_site_label_1
_geom_torsion_atom_site_label_2
_geom_torsion_atom_site_label_3
_geom_torsion_atom_site_label_4
_geom_torsion
C6 C1 C2 C3 -8.3(3)
C10 C1 C2 C3 172.68(19)
C6 C1 C2 C58 175.29(19)
C10 C1 C2 C58 -3.7(3)
C1 C2 C3 C4 5.2(3)
C58 C2 C3 C4 -178.5(2)
C2 C3 C4 C5 0.8(3)
C3 C4 C5 C6 -3.6(3)
C4 C5 C6 C1 0.3(3)
C4 C5 C6 C7 178.2(2)
C2 C1 C6 C5 5.6(3)
C10 C1 C6 C5 -175.3(2)
C2 C1 C6 C7 -172.3(2)
C10 C1 C6 C7 6.7(3)
C5 C6 C7 C8 -179.1(2)
C1 C6 C7 C8 -1.2(3)
C6 C7 C8 C9 -3.5(4)
C7 C8 C9 C11 -177.2(2)
C7 C8 C9 C10 2.6(3)
C11 C9 C10 C14 2.6(3)
C8 C9 C10 C14 -177.2(2)
C11 C9 C10 C1 -177.2(2)
C8 C9 C10 C1 3.0(3)
C2 C1 C10 C9 171.45(19)
C6 C1 C10 C9 -7.6(3)
C2 C1 C10 C14 -8.3(3)
C6 C1 C10 C14 172.67(19)
C10 C9 C11 C12 1.3(3)
C8 C9 C11 C12 -179.0(2)
C9 C11 C12 C13 -2.5(3)
C11 C12 C13 C14 0.0(3)
C12 C13 C14 C10 3.7(3)
C12 C13 C14 C15 177.2(2)
C9 C10 C14 C13 -4.9(3)
C1 C10 C14 C13 174.82(19)
C9 C10 C14 C15 -178.65(19)
C1 C10 C14 C15 1.1(3)
C13 C14 C15 C16 18.7(3)
C10 C14 C15 C16 -167.9(2)
C13 C14 C15 C58 -155.6(2)
C10 C14 C15 C58 17.7(3)
C58 C15 C16 C23 13.2(3)
C14 C15 C16 C23 -161.0(2)
C58 C15 C16 C17 -165.16(19)
C14 C15 C16 C17 20.6(3)
C15 C16 C17 C22 56.0(3)
C23 C16 C17 C22 -122.4(2)
C15 C16 C17 C18 -125.2(2)
C23 C16 C17 C18 56.5(3)
C22 C17 C18 C19 0.7(3)
C16 C17 C18 C19 -178.1(2)
C17 C18 C19 C20 0.0(3)
C18 C19 C20 C21 -1.0(4)
C19 C20 C21 C22 1.2(3)
C20 C21 C22 C17 -0.5(3)
C18 C17 C22 C21 -0.5(3)
C16 C17 C22 C21 178.4(2)
C15 C16 C23 C24 177.7(2)
C17 C16 C23 C24 -3.9(3)
C15 C16 C23 C56 3.7(3)
C17 C16 C23 C56 -177.88(18)
C16 C23 C24 C25 -170.0(2)
C56 C23 C24 C25 4.0(3)
C23 C24 C25 C54 -2.6(3)
C23 C24 C25 C26 175.61(19)
C24 C25 C26 C33 176.5(2)
C54 C25 C26 C33 -5.3(3)
C24 C25 C26 C27 -3.0(3)
C54 C25 C26 C27 175.18(18)
C33 C26 C27 C28 -78.7(3)
C25 C26 C27 C28 100.8(2)
C33 C26 C27 C32 103.7(3)
C25 C26 C27 C32 -76.7(3)
C32 C27 C28 C29 -0.2(3)
C26 C27 C28 C29 -177.8(2)
C27 C28 C29 C30 -0.6(4)
C28 C29 C30 C31 0.5(4)
C29 C30 C31 C32 0.5(4)
C30 C31 C32 C27 -1.3(4)
C28 C27 C32 C31 1.2(3)
C26 C27 C32 C31 178.7(2)
C25 C26 C33 C40 -1.4(3)
C27 C26 C33 C40 178.11(19)
C25 C26 C33 C34 176.68(19)
C27 C26 C33 C34 -3.8(3)
C26 C33 C34 C39 -61.7(3)
C40 C33 C34 C39 116.4(2)
C26 C33 C34 C35 119.3(2)
C40 C33 C34 C35 -62.6(3)
C39 C34 C35 C36 0.2(3)
C33 C34 C35 C36 179.2(2)
C34 C35 C36 C37 -0.6(4)
C35 C36 C37 C38 0.5(4)
C36 C37 C38 C39 -0.1(4)
C37 C38 C39 C34 -0.3(4)
C35 C34 C39 C38 0.2(3)
C33 C34 C39 C38 -178.8(2)
C26 C33 C40 C47 7.2(3)
C34 C33 C40 C47 -170.9(2)
C26 C33 C40 C41 -171.2(2)
C34 C33 C40 C41 10.7(3)
C47 C40 C41 C42 -73.6(3)
C33 C40 C41 C42 104.8(3)
C47 C40 C41 C46 111.4(3)
C33 C40 C41 C46 -70.2(3)
C46 C41 C42 C43 0.6(4)
C40 C41 C42 C43 -174.6(2)
C41 C42 C43 C44 -0.6(4)
C42 C43 C44 C45 0.1(4)
C43 C44 C45 C46 0.3(4)
C44 C45 C46 C41 -0.2(4)
C42 C41 C46 C45 -0.2(3)
C40 C41 C46 C45 174.8(2)
C33 C40 C47 C54 -6.0(3)
C41 C40 C47 C54 172.33(19)
C33 C40 C47 C48 172.78(19)
C41 C40 C47 C48 -8.9(3)
C40 C47 C48 C49 -94.0(3)
C54 C47 C48 C49 84.8(3)
C40 C47 C48 C53 90.4(3)
C54 C47 C48 C53 -90.8(3)
C53 C48 C49 C50 -0.1(3)
C47 C48 C49 C50 -175.9(2)
C48 C49 C50 C51 0.2(4)
C49 C50 C51 C52 -0.1(4)
C50 C51 C52 C53 -0.2(4)
C51 C52 C53 C48 0.4(4)
C49 C48 C53 C52 -0.2(3)
C47 C48 C53 C52 175.4(2)
C24 C25 C54 C55 1.5(3)
C26 C25 C54 C55 -176.81(19)
C24 C25 C54 C47 -175.33(19)
C26 C25 C54 C47 6.4(3)
C40 C47 C54 C55 -177.5(2)
C48 C47 C54 C55 3.7(3)
C40 C47 C54 C25 -0.8(3)
C48 C47 C54 C25 -179.63(18)
C25 C54 C55 C56 -2.0(3)
C47 C54 C55 C56 174.7(2)
C54 C55 C56 C57 -173.8(2)
C54 C55 C56 C23 3.4(3)
C24 C23 C56 C55 -4.3(3)
C16 C23 C56 C55 169.94(19)
C24 C23 C56 C57 173.02(19)
C16 C23 C56 C57 -12.7(3)
C55 C56 C57 C58 -178.4(2)
C23 C56 C57 C58 4.3(3)
C55 C56 C57 C59 -3.0(3)
C23 C56 C57 C59 179.74(19)
C56 C57 C58 C15 12.7(3)
C59 C57 C58 C15 -162.60(19)
C56 C57 C58 C2 -165.13(19)
C59 C57 C58 C2 19.6(3)
C16 C15 C58 C57 -21.8(3)
C14 C15 C58 C57 152.81(19)
C16 C15 C58 C2 156.13(19)
C14 C15 C58 C2 -29.2(3)
C3 C2 C58 C57 24.4(3)
C1 C2 C58 C57 -159.3(2)
C3 C2 C58 C15 -153.5(2)
C1 C2 C58 C15 22.8(3)
C58 C57 C59 C60 -127.2(2)
C56 C57 C59 C60 57.5(3)
C58 C57 C59 C64 53.5(3)
C56 C57 C59 C64 -121.9(2)
C64 C59 C60 C61 0.2(3)
C57 C59 C60 C61 -179.2(2)
C59 C60 C61 C62 -1.8(4)
C60 C61 C62 C63 2.1(4)
C61 C62 C63 C64 -0.7(4)
C62 C63 C64 C59 -1.0(4)
C60 C59 C64 C63 1.3(3)
C57 C59 C64 C63 -179.4(2)
C70 C65 C66 C67 0.7(4)
Cl1 C65 C66 C67 -179.92(19)
C65 C66 C67 C68 -0.8(4)
C65 C66 C67 Cl2 179.95(19)
C66 C67 C68 C69 0.1(4)
Cl2 C67 C68 C69 179.3(2)
C67 C68 C69 C70 0.7(4)
C68 C69 C70 C65 -0.8(4)
C68 C69 C70 Cl3 179.9(2)
C66 C65 C70 C69 0.1(4)
Cl1 C65 C70 C69 -179.3(2)
C66 C65 C70 Cl3 179.40(19)
Cl1 C65 C70 Cl3 0.0(3)
C76' C71 C72 C73 -2.8(7)
C76 C71 C72 C73 0.2(5)
Cl4 C71 C72 C73 -179.9(2)
C71 C72 C73 C74 2.1(7)
C71 C72 C73 C74' -0.9(5)
C71 C72 C73 Cl5 -179.4(2)
C72 C73 C74 C75 -3.0(10)
C74' C73 C74 C75 2.8(8)
Cl5 C73 C74 C75 178.3(6)
C73 C74 C75 C76 1.6(12)
C74 C75 C76 C71 -0.1(15)
C74 C75 C76 Cl6 -180.0(7)
C72 C71 C76 C75 -1.0(11)
C76' C71 C76 C75 175.0(19)
Cl4 C71 C76 C75 179.2(7)
C72 C71 C76 Cl6 179.0(4)
C76' C71 C76 Cl6 -5.1(8)
Cl4 C71 C76 Cl6 -0.9(9)
C74 C73 C74' C75' -172.4(17)
C72 C73 C74' C75' 3.5(11)
Cl5 C73 C74' C75' -178.4(8)
C74 C73 C74' Cl7 5.8(7)
C72 C73 C74' Cl7 -178.3(4)
Cl5 C73 C74' Cl7 -0.2(8)
C73 C74' C75' C76' -2.9(18)
Cl7 C74' C75' C76' 179.1(9)
C74' C75' C76' C71 -0.4(15)
C72 C71 C76' C75' 3.6(12)
C76 C71 C76' C75' -2.2(11)
Cl4 C71 C76' C75' -179.1(7)
